data_2236161
loop_
_publ_author_name
'Liu, Wei'
'Tang, Lida'

_publ_section_title
;
 (4-Methoxyphenyl)(4-methylcyclohexyl)methanone
;
_journal_coeditor_code CV5337
_journal_issue 10
_journal_name_full 'Acta Crystallographica Section E'
_journal_page_first o2850
_journal_paper_doi 10.1107/S1600536812037373
_journal_volume 68
_journal_year 2012
_chemical_formula_iupac 'C15 H20 O2'
_chemical_formula_moiety 'C15 H20 O2'
_chemical_formula_sum 'C15 H20 O2'
_chemical_formula_weight 232.31
_chemical_name_systematic
;
(4-Methoxyphenyl)(4-methylcyclohexyl)methanone
;
_space_group_IT_number 2
_symmetry_cell_setting triclinic
_symmetry_space_group_name_Hall '-P 1'
_symmetry_space_group_name_H-M 'P -1'
_atom_sites_solution_hydrogens geom
_atom_sites_solution_primary direct
_atom_sites_solution_secondary difmap
_audit_creation_method SHELXL-97
_cell_angle_alpha 96.700(9)
_cell_angle_beta 94.380(16)
_cell_angle_gamma 93.332(12)
_cell_formula_units_Z 4
_cell_length_a 5.7003(18)
_cell_length_b 7.279(2)
_cell_length_c 30.760(10)
_cell_measurement_reflns_used 4144
_cell_measurement_temperature 113(2)
_cell_measurement_theta_max 27.9
_cell_measurement_theta_min 2.0
_cell_volume 1261.0(7)
_computing_cell_refinement 'CrystalClear (Rigaku/MSC, 2009)'
_computing_data_collection 'CrystalClear (Rigaku/MSC, 2009)'
_computing_data_reduction 'CrystalClear (Rigaku/MSC, 2009)'
_computing_molecular_graphics 'SHELXTL (Sheldrick, 2008)'
_computing_publication_material 'SHELXTL (Sheldrick, 2008)'
_computing_structure_refinement 'SHELXL97 (Sheldrick, 2008)'
_computing_structure_solution 'SHELXS97 (Sheldrick, 2008)'
_diffrn_ambient_temperature 113(2)
_diffrn_detector_area_resol_mean 14.63
_diffrn_measured_fraction_theta_full 0.980
_diffrn_measured_fraction_theta_max 0.980
_diffrn_measurement_device_type 'Rigaku Saturn CCD area-detector'
_diffrn_measurement_method '\w and \f scans'
_diffrn_radiation_monochromator multilayer
_diffrn_radiation_source 'rotating anode'
_diffrn_radiation_type MoK\a
_diffrn_radiation_wavelength 0.71073
_diffrn_reflns_av_R_equivalents 0.0376
_diffrn_reflns_av_sigmaI/netI 0.0660
_diffrn_reflns_limit_h_max 7
_diffrn_reflns_limit_h_min -7
_diffrn_reflns_limit_k_max 9
_diffrn_reflns_limit_k_min -9
_diffrn_reflns_limit_l_max 40
_diffrn_reflns_limit_l_min -39
_diffrn_reflns_number 12908
_diffrn_reflns_theta_full 27.88
_diffrn_reflns_theta_max 27.88
_diffrn_reflns_theta_min 2.01
_diffrn_standards_decay_% 0
_diffrn_standards_interval_count 0
_diffrn_standards_interval_time 0
_diffrn_standards_number 0
_exptl_absorpt_coefficient_mu 0.079
_exptl_absorpt_correction_T_max 0.9905
_exptl_absorpt_correction_T_min 0.9843
_exptl_absorpt_correction_type multi-scan
_exptl_absorpt_process_details '(CrystalClear; Rigaku/MSC, 2009)'
_exptl_crystal_colour Colourless
_exptl_crystal_density_diffrn 1.224
_exptl_crystal_density_method 'not measured'
_exptl_crystal_description Prism
_exptl_crystal_F_000 504
_exptl_crystal_size_max 0.20
_exptl_crystal_size_mid 0.18
_exptl_crystal_size_min 0.12
_refine_diff_density_max 0.346
_refine_diff_density_min -0.184
_refine_ls_extinction_method none
_refine_ls_goodness_of_fit_ref 1.030
_refine_ls_hydrogen_treatment constr
_refine_ls_matrix_type full
_refine_ls_number_parameters 311
_refine_ls_number_reflns 5924
_refine_ls_number_restraints 0
_refine_ls_restrained_S_all 1.030
_refine_ls_R_factor_all 0.0639
_refine_ls_R_factor_gt 0.0427
_refine_ls_shift/su_max 0.004
_refine_ls_shift/su_mean 0.001
_refine_ls_structure_factor_coef Fsqd
_refine_ls_weighting_details 'calc w=1/[\s^2^(Fo^2^)+(0.0506P)^2^] where P=(Fo^2^+2Fc^2^)/3'
_refine_ls_weighting_scheme calc
_refine_ls_wR_factor_gt 0.1113
_refine_ls_wR_factor_ref 0.1204
_reflns_number_gt 3739
_reflns_number_total 5924
_reflns_threshold_expression I>2sigma(I)
_cod_data_source_file cv5337.cif
_cod_data_source_block I
_cod_database_code 2236161
_cod_database_fobs_code 2236161

loop_
_symmetry_equiv_pos_as_xyz
'x, y, z'
'-x, -y, -z'

loop_
_atom_site_type_symbol
_atom_site_label
_atom_site_fract_x
_atom_site_fract_y
_atom_site_fract_z
_atom_site_U_iso_or_equiv
_atom_site_adp_type
_atom_site_calc_flag
_atom_site_refinement_flags
_atom_site_occupancy
_atom_site_symmetry_multiplicity
O O1 0.19664(16) 1.11167(12) 0.33482(3) 0.0263(2) Uani d . 1 1
O O2 0.46796(15) 0.82156(13) 0.14498(3) 0.0305(2) Uani d . 1 1
O O3 0.77830(16) 0.33602(12) 0.17072(3) 0.0275(2) Uani d . 1 1
O O4 0.52284(16) 0.73059(14) 0.35409(3) 0.0334(3) Uani d . 1 1
C C1 0.4001(2) 1.19400(18) 0.36164(4) 0.0295(3) Uani d . 1 1
H H1A 0.5278 1.1096 0.3598 0.044 Uiso calc R 1 1
H H1B 0.3614 1.2175 0.3922 0.044 Uiso calc R 1 1
H H1C 0.4506 1.3113 0.3513 0.044 Uiso calc R 1 1
C C2 0.2251(2) 1.05419(16) 0.29179(4) 0.0209(3) Uani d . 1 1
C C3 0.4298(2) 1.08989(16) 0.27130(4) 0.0218(3) Uani d . 1 1
H H3 0.5619 1.1598 0.2870 0.026 Uiso calc R 1 1
C C4 0.4368(2) 1.02131(16) 0.22748(4) 0.0212(3) Uani d . 1 1
H H4 0.5772 1.0428 0.2135 0.025 Uiso calc R 1 1
C C5 0.2447(2) 0.92202(16) 0.20324(4) 0.0192(3) Uani d . 1 1
C C6 0.0383(2) 0.89343(16) 0.22415(4) 0.0205(3) Uani d . 1 1
H H6 -0.0971 0.8298 0.2080 0.025 Uiso calc R 1 1
C C7 0.0302(2) 0.95706(16) 0.26805(4) 0.0213(3) Uani d . 1 1
H H7 -0.1094 0.9343 0.2821 0.026 Uiso calc R 1 1
C C8 0.2704(2) 0.84618(17) 0.15690(4) 0.0219(3) Uani d . 1 1
C C9 0.0566(2) 0.80827(17) 0.12401(4) 0.0220(3) Uani d . 1 1
H H9 -0.0875 0.7917 0.1401 0.026 Uiso calc R 1 1
C C10 0.0752(2) 0.63558(17) 0.09157(4) 0.0272(3) Uani d . 1 1
H H10A 0.0743 0.5251 0.1075 0.033 Uiso calc R 1 1
H H10B 0.2267 0.6453 0.0780 0.033 Uiso calc R 1 1
C C11 -0.1284(2) 0.61157(18) 0.05559(4) 0.0283(3) Uani d . 1 1
H H11A -0.1074 0.5011 0.0346 0.034 Uiso calc R 1 1
H H11B -0.2787 0.5904 0.0690 0.034 Uiso calc R 1 1
C C12 -0.1415(2) 0.78128(18) 0.03088(4) 0.0258(3) Uani d . 1 1
H H12 0.0095 0.7978 0.0168 0.031 Uiso calc R 1 1
C C13 -0.1635(2) 0.95325(18) 0.06335(4) 0.0267(3) Uani d . 1 1
H H13A -0.3154 0.9416 0.0767 0.032 Uiso calc R 1 1
H H13B -0.1645 1.0637 0.0474 0.032 Uiso calc R 1 1
C C14 0.0378(2) 0.98096(17) 0.09963(4) 0.0259(3) Uani d . 1 1
H H14A 0.0112 1.0894 0.1208 0.031 Uiso calc R 1 1
H H14B 0.1881 1.0071 0.0867 0.031 Uiso calc R 1 1
C C15 -0.3433(3) 0.7554(2) -0.00528(4) 0.0344(3) Uani d . 1 1
H H15A -0.4931 0.7358 0.0077 0.052 Uiso calc R 1 1
H H15B -0.3195 0.6475 -0.0263 0.052 Uiso calc R 1 1
H H15C -0.3470 0.8664 -0.0205 0.052 Uiso calc R 1 1
C C16 0.5868(3) 0.3403(2) 0.13812(4) 0.0324(3) Uani d . 1 1
H H16A 0.4446 0.2788 0.1474 0.049 Uiso calc R 1 1
H H16B 0.6262 0.2756 0.1101 0.049 Uiso calc R 1 1
H H16C 0.5582 0.4693 0.1345 0.049 Uiso calc R 1 1
C C17 0.7511(2) 0.41843(16) 0.21210(4) 0.0213(3) Uani d . 1 1
C C18 0.5547(2) 0.51267(16) 0.22355(4) 0.0215(3) Uani d . 1 1
H H18 0.4286 0.5234 0.2021 0.026 Uiso calc R 1 1
C C19 0.5460(2) 0.59047(16) 0.26667(4) 0.0214(3) Uani d . 1 1
H H19 0.4111 0.6529 0.2747 0.026 Uiso calc R 1 1
C C20 0.7298(2) 0.57948(16) 0.29851(4) 0.0195(3) Uani d . 1 1
C C21 0.9266(2) 0.48535(16) 0.28615(4) 0.0214(3) Uani d . 1 1
H H21 1.0549 0.4774 0.3073 0.026 Uiso calc R 1 1
C C22 0.9355(2) 0.40431(16) 0.24356(4) 0.0219(3) Uani d . 1 1
H H22 1.0681 0.3386 0.2357 0.026 Uiso calc R 1 1
C C23 0.7117(2) 0.67370(17) 0.34374(4) 0.0223(3) Uani d . 1 1
C C24 0.9260(2) 0.69855(17) 0.37672(4) 0.0216(3) Uani d . 1 1
H H24 1.0706 0.7109 0.3605 0.026 Uiso calc R 1 1
C C25 0.9183(2) 0.87238(17) 0.40970(4) 0.0242(3) Uani d . 1 1
H H25A 0.9196 0.9833 0.3939 0.029 Uiso calc R 1 1
H H25B 0.7700 0.8658 0.4244 0.029 Uiso calc R 1 1
C C26 1.1281(2) 0.89120(17) 0.44422(4) 0.0251(3) Uani d . 1 1
H H26A 1.1156 1.0027 0.4654 0.030 Uiso calc R 1 1
H H26B 1.2757 0.9082 0.4297 0.030 Uiso calc R 1 1
C C27 1.1396(2) 0.72105(18) 0.46893(4) 0.0252(3) Uani d . 1 1
H H27 0.9918 0.7093 0.4842 0.030 Uiso calc R 1 1
C C28 1.1465(2) 0.54731(17) 0.43608(4) 0.0250(3) Uani d . 1 1
H H28A 1.2954 0.5536 0.4216 0.030 Uiso calc R 1 1
H H28B 1.1451 0.4369 0.4521 0.030 Uiso calc R 1 1
C C29 0.9384(2) 0.52528(17) 0.40108(4) 0.0244(3) Uani d . 1 1
H H29A 0.7900 0.5053 0.4151 0.029 Uiso calc R 1 1
H H29B 0.9552 0.4151 0.3797 0.029 Uiso calc R 1 1
C C30 1.3480(2) 0.74087(19) 0.50368(4) 0.0329(3) Uani d . 1 1
H H30A 1.3497 0.6296 0.5188 0.049 Uiso calc R 1 1
H H30B 1.3330 0.8497 0.5250 0.049 Uiso calc R 1 1
H H30C 1.4951 0.7561 0.4896 0.049 Uiso calc R 1 1

loop_
_atom_site_aniso_label
_atom_site_aniso_U_11
_atom_site_aniso_U_22
_atom_site_aniso_U_33
_atom_site_aniso_U_12
_atom_site_aniso_U_13
_atom_site_aniso_U_23
O1 0.0278(5) 0.0285(5) 0.0217(5) 0.0011(4) 0.0032(4) -0.0006(4)
O2 0.0202(5) 0.0442(6) 0.0272(5) 0.0045(4) 0.0047(4) 0.0015(4)
O3 0.0290(5) 0.0311(5) 0.0217(5) 0.0059(4) 0.0004(4) -0.0002(4)
O4 0.0217(5) 0.0480(6) 0.0301(6) 0.0073(5) 0.0046(4) -0.0009(5)
C1 0.0333(8) 0.0294(7) 0.0232(7) 0.0005(6) -0.0047(6) -0.0016(6)
C2 0.0240(7) 0.0176(6) 0.0220(7) 0.0046(5) 0.0028(6) 0.0040(5)
C3 0.0187(7) 0.0193(6) 0.0270(7) -0.0002(5) -0.0017(5) 0.0042(5)
C4 0.0172(7) 0.0214(6) 0.0259(7) 0.0016(5) 0.0025(5) 0.0058(5)
C5 0.0175(7) 0.0183(6) 0.0227(7) 0.0032(5) 0.0009(5) 0.0058(5)
C6 0.0173(7) 0.0178(6) 0.0263(7) 0.0000(5) 0.0012(5) 0.0035(5)
C7 0.0197(7) 0.0195(6) 0.0256(7) 0.0000(5) 0.0050(5) 0.0055(5)
C8 0.0217(7) 0.0223(6) 0.0224(7) 0.0027(5) 0.0018(6) 0.0053(5)
C9 0.0182(7) 0.0279(7) 0.0197(7) 0.0013(5) 0.0024(5) 0.0022(5)
C10 0.0285(8) 0.0238(6) 0.0288(8) 0.0031(6) -0.0009(6) 0.0025(6)
C11 0.0295(8) 0.0265(7) 0.0269(8) 0.0009(6) -0.0016(6) -0.0018(6)
C12 0.0243(7) 0.0334(7) 0.0189(7) 0.0012(6) 0.0026(6) 0.0001(6)
C13 0.0281(8) 0.0282(7) 0.0241(7) 0.0049(6) 0.0000(6) 0.0043(6)
C14 0.0267(7) 0.0245(7) 0.0253(7) 0.0021(6) -0.0017(6) 0.0000(6)
C15 0.0362(9) 0.0414(8) 0.0234(8) 0.0020(7) -0.0038(6) -0.0001(6)
C16 0.0377(9) 0.0345(8) 0.0233(8) 0.0044(7) -0.0038(6) -0.0001(6)
C17 0.0237(7) 0.0187(6) 0.0214(7) -0.0014(5) 0.0034(6) 0.0032(5)
C18 0.0194(7) 0.0209(6) 0.0240(7) -0.0002(5) -0.0025(5) 0.0057(5)
C19 0.0177(7) 0.0194(6) 0.0279(7) 0.0008(5) 0.0035(6) 0.0050(5)
C20 0.0174(6) 0.0188(6) 0.0224(7) -0.0012(5) 0.0022(5) 0.0047(5)
C21 0.0184(7) 0.0227(6) 0.0236(7) 0.0008(5) 0.0004(5) 0.0064(5)
C22 0.0201(7) 0.0195(6) 0.0273(7) 0.0030(5) 0.0050(6) 0.0052(5)
C23 0.0205(7) 0.0226(6) 0.0247(7) 0.0009(5) 0.0046(6) 0.0055(5)
C24 0.0196(7) 0.0244(6) 0.0209(7) 0.0009(5) 0.0041(5) 0.0022(5)
C25 0.0244(7) 0.0235(6) 0.0247(7) 0.0026(5) 0.0034(6) 0.0019(5)
C26 0.0255(7) 0.0250(6) 0.0237(7) 0.0001(5) 0.0023(6) -0.0015(5)
C27 0.0245(7) 0.0298(7) 0.0208(7) 0.0002(6) 0.0033(6) 0.0012(6)
C28 0.0275(8) 0.0251(6) 0.0224(7) 0.0028(6) 0.0005(6) 0.0033(5)
C29 0.0260(7) 0.0239(6) 0.0226(7) -0.0002(5) 0.0013(6) 0.0012(5)
C30 0.0342(9) 0.0367(8) 0.0262(8) 0.0037(7) -0.0020(6) -0.0006(6)

loop_
_atom_type_symbol
_atom_type_description
_atom_type_scat_dispersion_real
_atom_type_scat_dispersion_imag
_atom_type_scat_source
C C 0.0033 0.0016 'International Tables Vol C Tables 4.2.6.8 and 6.1.1.4'
H H 0.0000 0.0000 'International Tables Vol C Tables 4.2.6.8 and 6.1.1.4'
O O 0.0106 0.0060 'International Tables Vol C Tables 4.2.6.8 and 6.1.1.4'

loop_
_geom_angle_atom_site_label_1
_geom_angle_atom_site_label_2
_geom_angle_atom_site_label_3
_geom_angle
C2 O1 C1 117.19(10)
C17 O3 C16 117.13(10)
O1 C1 H1A 109.5
O1 C1 H1B 109.5
H1A C1 H1B 109.5
O1 C1 H1C 109.5
H1A C1 H1C 109.5
H1B C1 H1C 109.5
O1 C2 C7 115.38(11)
O1 C2 C3 124.43(12)
C7 C2 C3 120.18(12)
C4 C3 C2 118.62(12)
C4 C3 H3 120.7
C2 C3 H3 120.7
C3 C4 C5 122.11(11)
C3 C4 H4 118.9
C5 C4 H4 118.9
C4 C5 C6 118.18(12)
C4 C5 C8 118.67(11)
C6 C5 C8 123.13(12)
C7 C6 C5 120.43(12)
C7 C6 H6 119.8
C5 C6 H6 119.8
C6 C7 C2 120.42(11)
C6 C7 H7 119.8
C2 C7 H7 119.8
O2 C8 C5 119.42(12)
O2 C8 C9 119.92(11)
C5 C8 C9 120.59(10)
C8 C9 C10 112.24(10)
C8 C9 C14 106.83(11)
C10 C9 C14 110.54(11)
C8 C9 H9 109.1
C10 C9 H9 109.1
C14 C9 H9 109.1
C9 C10 C11 111.49(10)
C9 C10 H10A 109.3
C11 C10 H10A 109.3
C9 C10 H10B 109.3
C11 C10 H10B 109.3
H10A C10 H10B 108.0
C12 C11 C10 111.75(11)
C12 C11 H11A 109.3
C10 C11 H11A 109.3
C12 C11 H11B 109.3
C10 C11 H11B 109.3
H11A C11 H11B 107.9
C15 C12 C13 111.66(11)
C15 C12 C11 111.45(12)
C13 C12 C11 109.48(11)
C15 C12 H12 108.0
C13 C12 H12 108.0
C11 C12 H12 108.0
C12 C13 C14 112.18(10)
C12 C13 H13A 109.2
C14 C13 H13A 109.2
C12 C13 H13B 109.2
C14 C13 H13B 109.2
H13A C13 H13B 107.9
C13 C14 C9 111.44(11)
C13 C14 H14A 109.3
C9 C14 H14A 109.3
C13 C14 H14B 109.3
C9 C14 H14B 109.3
H14A C14 H14B 108.0
C12 C15 H15A 109.5
C12 C15 H15B 109.5
H15A C15 H15B 109.5
C12 C15 H15C 109.5
H15A C15 H15C 109.5
H15B C15 H15C 109.5
O3 C16 H16A 109.5
O3 C16 H16B 109.5
H16A C16 H16B 109.5
O3 C16 H16C 109.5
H16A C16 H16C 109.5
H16B C16 H16C 109.5
O3 C17 C22 115.81(11)
O3 C17 C18 124.01(12)
C22 C17 C18 120.19(12)
C19 C18 C17 118.95(12)
C19 C18 H18 120.5
C17 C18 H18 120.5
C18 C19 C20 121.69(11)
C18 C19 H19 119.2
C20 C19 H19 119.2
C19 C20 C21 118.35(12)
C19 C20 C23 118.46(11)
C21 C20 C23 123.16(12)
C22 C21 C20 120.54(12)
C22 C21 H21 119.7
C20 C21 H21 119.7
C21 C22 C17 120.26(11)
C21 C22 H22 119.9
C17 C22 H22 119.9
O4 C23 C20 119.73(12)
O4 C23 C24 120.28(12)
C20 C23 C24 119.99(10)
C23 C24 C25 111.55(10)
C23 C24 C29 109.11(11)
C25 C24 C29 110.09(10)
C23 C24 H24 108.7
C25 C24 H24 108.7
C29 C24 H24 108.7
C26 C25 C24 111.27(10)
C26 C25 H25A 109.4
C24 C25 H25A 109.4
C26 C25 H25B 109.4
C24 C25 H25B 109.4
H25A C25 H25B 108.0
C25 C26 C27 111.83(11)
C25 C26 H26A 109.2
C27 C26 H26A 109.3
C25 C26 H26B 109.3
C27 C26 H26B 109.3
H26A C26 H26B 107.9
C30 C27 C28 111.83(10)
C30 C27 C26 111.76(11)
C28 C27 C26 109.44(11)
C30 C27 H27 107.9
C28 C27 H27 107.9
C26 C27 H27 107.9
C29 C28 C27 112.45(10)
C29 C28 H28A 109.1
C27 C28 H28A 109.1
C29 C28 H28B 109.1
C27 C28 H28B 109.1
H28A C28 H28B 107.8
C28 C29 C24 111.02(11)
C28 C29 H29A 109.4
C24 C29 H29A 109.4
C28 C29 H29B 109.4
C24 C29 H29B 109.4
H29A C29 H29B 108.0
C27 C30 H30A 109.5
C27 C30 H30B 109.5
H30A C30 H30B 109.5
C27 C30 H30C 109.5
H30A C30 H30C 109.5
H30B C30 H30C 109.5

loop_
_geom_bond_atom_site_label_1
_geom_bond_atom_site_label_2
_geom_bond_distance
O1 C2 1.3658(15)
O1 C1 1.4289(16)
O2 C8 1.2273(14)
O3 C17 1.3663(15)
O3 C16 1.4290(16)
O4 C23 1.2269(14)
C1 H1A 0.9800
C1 H1B 0.9800
C1 H1C 0.9800
C2 C7 1.3897(18)
C2 C3 1.3935(17)
C3 C4 1.3863(17)
C3 H3 0.9500
C4 C5 1.3910(17)
C4 H4 0.9500
C5 C6 1.4000(16)
C5 C8 1.4886(17)
C6 C7 1.3806(17)
C6 H6 0.9500
C7 H7 0.9500
C8 C9 1.5142(18)
C9 C10 1.5251(17)
C9 C14 1.5418(17)
C9 H9 1.0000
C10 C11 1.5290(18)
C10 H10A 0.9900
C10 H10B 0.9900
C11 C12 1.5266(18)
C11 H11A 0.9900
C11 H11B 0.9900
C12 C15 1.5252(18)
C12 C13 1.5251(18)
C12 H12 1.0000
C13 C14 1.5256(18)
C13 H13A 0.9900
C13 H13B 0.9900
C14 H14A 0.9900
C14 H14B 0.9900
C15 H15A 0.9800
C15 H15B 0.9800
C15 H15C 0.9800
C16 H16A 0.9800
C16 H16B 0.9800
C16 H16C 0.9800
C17 C22 1.3898(18)
C17 C18 1.3936(17)
C18 C19 1.3860(17)
C18 H18 0.9500
C19 C20 1.3908(17)
C19 H19 0.9500
C20 C21 1.4022(17)
C20 C23 1.4915(17)
C21 C22 1.3785(17)
C21 H21 0.9500
C22 H22 0.9500
C23 C24 1.5152(18)
C24 C25 1.5317(16)
C24 C29 1.5427(17)
C24 H24 1.0000
C25 C26 1.5264(18)
C25 H25A 0.9900
C25 H25B 0.9900
C26 C27 1.5289(17)
C26 H26A 0.9900
C26 H26B 0.9900
C27 C30 1.5244(18)
C27 C28 1.5283(17)
C27 H27 1.0000
C28 C29 1.5277(17)
C28 H28A 0.9900
C28 H28B 0.9900
C29 H29A 0.9900
C29 H29B 0.9900
C30 H30A 0.9800
C30 H30B 0.9800
C30 H30C 0.9800

loop_
_geom_hbond_atom_site_label_D
_geom_hbond_atom_site_label_H
_geom_hbond_atom_site_label_A
_geom_hbond_site_symmetry_A
_geom_hbond_distance_DH
_geom_hbond_distance_HA
_geom_hbond_distance_DA
_geom_hbond_angle_DHA
C9 H9 O2 1_455 1.00 2.57 3.4694(18) 149.5
C24 H24 O4 1_655 1.00 2.60 3.5244(18) 154.1

loop_
_geom_torsion_atom_site_label_1
_geom_torsion_atom_site_label_2
_geom_torsion_atom_site_label_3
_geom_torsion_atom_site_label_4
_geom_torsion
C1 O1 C2 C7 173.31(10)
C1 O1 C2 C3 -7.90(17)
O1 C2 C3 C4 179.14(11)
C7 C2 C3 C4 -2.13(17)
C2 C3 C4 C5 1.44(17)
C3 C4 C5 C6 0.71(17)
C3 C4 C5 C8 -177.36(10)
C4 C5 C6 C7 -2.21(17)
C8 C5 C6 C7 175.77(11)
C5 C6 C7 C2 1.54(17)
O1 C2 C7 C6 179.51(10)
C3 C2 C7 C6 0.67(17)
C4 C5 C8 O2 21.98(17)
C6 C5 C8 O2 -155.99(12)
C4 C5 C8 C9 -155.03(11)
C6 C5 C8 C9 27.00(17)
O2 C8 C9 C10 39.30(16)
C5 C8 C9 C10 -143.71(11)
O2 C8 C9 C14 -82.01(14)
C5 C8 C9 C14 94.98(13)
C8 C9 C10 C11 -173.66(11)
C14 C9 C10 C11 -54.51(14)
C9 C10 C11 C12 56.90(15)
C10 C11 C12 C15 179.37(10)
C10 C11 C12 C13 -56.60(14)
C15 C12 C13 C14 -179.84(11)
C11 C12 C13 C14 56.25(14)
C12 C13 C14 C9 -55.65(14)
C8 C9 C14 C13 176.27(10)
C10 C9 C14 C13 53.89(13)
C16 O3 C17 C22 177.02(11)
C16 O3 C17 C18 -3.19(17)
O3 C17 C18 C19 179.81(11)
C22 C17 C18 C19 -0.41(18)
C17 C18 C19 C20 1.11(18)
C18 C19 C20 C21 -0.56(18)
C18 C19 C20 C23 177.42(11)
C19 C20 C21 C22 -0.68(18)
C23 C20 C21 C22 -178.56(11)
C20 C21 C22 C17 1.37(18)
O3 C17 C22 C21 178.99(11)
C18 C17 C22 C21 -0.81(18)
C19 C20 C23 O4 12.43(18)
C21 C20 C23 O4 -169.69(12)
C19 C20 C23 C24 -167.66(11)
C21 C20 C23 C24 10.22(18)
O4 C23 C24 C25 -29.70(16)
C20 C23 C24 C25 150.39(11)
O4 C23 C24 C29 92.15(14)
C20 C23 C24 C29 -87.76(13)
C23 C24 C25 C26 177.09(10)
C29 C24 C25 C26 55.81(14)
C24 C25 C26 C27 -57.41(14)
C25 C26 C27 C30 -179.46(10)
C25 C26 C27 C28 56.11(14)
C30 C27 C28 C29 179.88(11)
C26 C27 C28 C29 -55.74(14)
C27 C28 C29 C24 56.02(14)
C23 C24 C29 C28 -177.67(10)
C25 C24 C29 C28 -54.94(13)
